data_7151522
loop_
_publ_author_name
'Heaney, Frances'
'Fenlon, Julie'
'O'Mahony, Colm'
'McArdle, Patrick'
'Cunningham, Desmond'

_publ_section_title
;
 Alpha-oximono-esters as precursors to heterocycles--generation of
 oxazinone N-oxides and cycloaddition to alkene dipolarophiles.
;
_journal_issue 23
_journal_name_full 'Organic &amp; biomolecular chemistry'
_journal_page_first 4302
_journal_page_last 4316
_journal_paper_doi 10.1039/b307077h
_journal_volume 1
_journal_year 2003
_chemical_formula_sum 'C15 H19 N O5 S'
_chemical_formula_weight 325.37
_chemical_name_systematic
;
?
;
_space_group_IT_number 19
_symmetry_cell_setting orthorhombic
_symmetry_space_group_name_Hall 'P 2ac 2ab'
_symmetry_space_group_name_H-M 'P 21 21 21'
_atom_sites_solution_hydrogens geom
_atom_sites_solution_primary direct
_atom_sites_solution_secondary difmap
_audit_creation_method SHELXL-97
_cell_angle_alpha 90.00
_cell_angle_beta 90.00
_cell_angle_gamma 90.00
_cell_formula_units_Z 4
_cell_length_a 8.3850(10)
_cell_length_b 11.2710(10)
_cell_length_c 16.603(2)
_cell_measurement_reflns_used 25
_cell_measurement_temperature 293(2)
_cell_measurement_theta_max 18
_cell_measurement_theta_min 12
_cell_volume 1569.1(3)
_computing_cell_refinement 'XDS (W.Kabsch, 2000)'
_computing_data_collection 'Marresearch MarControl software'
_computing_data_reduction 'XDS (W.Kabsch, 2000)'
_computing_molecular_graphics 'ORTEX (P.McArdle, 1995)'
_computing_publication_material 'SHELXL-97/2 (Sheldrick,1997)'
_computing_structure_refinement 'SHELXL-97 (Sheldrick, 1997)'
_computing_structure_solution 'SHELXS-97 (Sheldrick, 1990)'
_diffrn_ambient_temperature 293(2)
_diffrn_measured_fraction_theta_full 0.976
_diffrn_measured_fraction_theta_max 0.976
_diffrn_measurement_device_type 'Marresearch image plate'
_diffrn_measurement_method '180 mm image plate'
_diffrn_radiation_monochromator graphite
_diffrn_radiation_source 'fine-focus sealed tube'
_diffrn_radiation_type MoK\a
_diffrn_radiation_wavelength 0.71069
_diffrn_reflns_av_R_equivalents 0.0241
_diffrn_reflns_av_sigmaI/netI 0.0252
_diffrn_reflns_limit_h_max 8
_diffrn_reflns_limit_h_min -8
_diffrn_reflns_limit_k_max 11
_diffrn_reflns_limit_k_min -11
_diffrn_reflns_limit_l_max 16
_diffrn_reflns_limit_l_min -16
_diffrn_reflns_number 6779
_diffrn_reflns_theta_full 21.17
_diffrn_reflns_theta_max 21.17
_diffrn_reflns_theta_min 2.18
_exptl_absorpt_coefficient_mu 0.229
_exptl_absorpt_correction_type none
_exptl_crystal_colour Colourless
_exptl_crystal_density_diffrn 1.377
_exptl_crystal_density_method 'not measured'
_exptl_crystal_description Parallelepiped
_exptl_crystal_F_000 688
_exptl_crystal_size_max 0.45
_exptl_crystal_size_mid 0.32
_exptl_crystal_size_min 0.28
_refine_diff_density_max 0.200
_refine_diff_density_min -0.289
_refine_diff_density_rms 0.077
_refine_ls_abs_structure_details 'Flack H D (1983), Acta Cryst. A39, 876-881'
_refine_ls_abs_structure_Flack -0.02(8)
_refine_ls_extinction_method none
_refine_ls_goodness_of_fit_ref 0.859
_refine_ls_hydrogen_treatment constr
_refine_ls_matrix_type full
_refine_ls_number_parameters 202
_refine_ls_number_reflns 1683
_refine_ls_number_restraints 0
_refine_ls_restrained_S_all 0.859
_refine_ls_R_factor_all 0.0283
_refine_ls_R_factor_gt 0.0256
_refine_ls_shift/su_max 0.001
_refine_ls_shift/su_mean 0.000
_refine_ls_structure_factor_coef Fsqd
_refine_ls_weighting_details 'calc w=1/[\s^2^(Fo^2^)+(0.0579P)^2^+0.4149P] where P=(Fo^2^+2Fc^2^)/3'
_refine_ls_weighting_scheme calc
_refine_ls_wR_factor_gt 0.0667
_refine_ls_wR_factor_ref 0.0680
_reflns_number_gt 1641
_reflns_number_total 1683
_reflns_threshold_expression >2sigma(I)
_cod_data_source_file b307077h.txt
_cod_data_source_block jf1
_cod_depositor_comments
;
The following automatic conversions were performed:
'_symmetry_cell_setting' value 'Orthorhombic' changed to 'orthorhombic'
according to '/home/saulius/struct/CIF-dictionaries/cif_core.dic'
dictionary named 'cif_core.dic' version 2.4.1 from
2010-06-29.

'_exptl_absorpt_correction_type' value 'None' changed to
'none' according to '/home/saulius/struct/CIF-dictionaries/cif_core.dic'
dictionary named 'cif_core.dic' version 2.4.1 from 2010-06-29.

Automatic conversion script
Id: cif_fix_enum 1527 2010-12-29 10:47:43Z saulius 
;
_cod_original_sg_symbol_H-M P212121
_cod_database_code 7151522

loop_
_symmetry_equiv_pos_as_xyz
'x, y, z'
'-x+1/2, -y, z+1/2'
'-x, y+1/2, -z+1/2'
'x+1/2, -y+1/2, -z'

loop_
_atom_site_label
_atom_site_type_symbol
_atom_site_fract_x
_atom_site_fract_y
_atom_site_fract_z
_atom_site_U_iso_or_equiv
_atom_site_adp_type
_atom_site_occupancy
_atom_site_symmetry_multiplicity
_atom_site_calc_flag
_atom_site_refinement_flags
_atom_site_disorder_assembly
_atom_site_disorder_group
S1 S 0.22893(7) 0.42943(5) 0.54172(3) 0.0346(2) Uani 1 1 d . . .
O1 O 0.13093(17) 0.38186(13) 0.69023(10) 0.0350(4) Uani 1 1 d . . .
O2 O 0.3597(2) 0.07251(16) 0.75564(10) 0.0479(5) Uani 1 1 d . . .
O3 O 0.2107(2) 0.31120(14) 0.51157(9) 0.0469(5) Uani 1 1 d . . .
O4 O 0.3490(2) 0.50510(15) 0.50738(10) 0.0492(5) Uani 1 1 d . . .
O5 O 0.5693(2) 0.17629(17) 0.78673(13) 0.0660(6) Uani 1 1 d . . .
N1 N 0.1731(2) 0.27582(15) 0.73660(11) 0.0325(5) Uani 1 1 d . . .
C2A C 0.3467(3) 0.29109(19) 0.74975(14) 0.0326(6) Uani 1 1 d . . .
C1 C 0.2685(3) 0.4250(2) 0.64853(12) 0.0315(5) Uani 1 1 d . . .
H1 H 0.2913 0.5058 0.6672 0.041 Uiso 1 1 calc R . .
C2 C 0.4078(3) 0.3459(2) 0.67052(14) 0.0338(6) Uani 1 1 d . . .
H2A H 0.5046 0.3913 0.6788 0.044 Uiso 1 1 calc R . .
H2B H 0.4265 0.2857 0.6298 0.044 Uiso 1 1 calc R . .
C3 C 0.4316(3) 0.1757(2) 0.76630(15) 0.0413(6) Uani 1 1 d . . .
C4 C 0.1887(3) 0.0645(2) 0.73694(15) 0.0385(6) Uani 1 1 d . . .
H4 H 0.1288 0.0626 0.7876 0.046 Uiso 1 1 calc R . .
C5 C 0.1336(3) 0.1698(2) 0.68822(15) 0.0353(6) Uani 1 1 d . . .
H5 H 0.1896 0.1723 0.6364 0.046 Uiso 1 1 calc R . .
C6 C 0.0424(3) 0.5010(2) 0.53716(14) 0.0324(6) Uani 1 1 d . . .
C7 C 0.0351(3) 0.6224(2) 0.54684(16) 0.0403(6) Uani 1 1 d . . .
H7 H 0.1278 0.6665 0.5540 0.052 Uiso 1 1 calc R . .
C8 C -0.1117(3) 0.6771(2) 0.54572(17) 0.0525(7) Uani 1 1 d . . .
H8 H -0.1185 0.7591 0.5513 0.068 Uiso 1 1 calc R . .
C9 C -0.2475(3) 0.6114(3) 0.53651(15) 0.0528(7) Uani 1 1 d . . .
H9 H -0.3463 0.6489 0.5366 0.069 Uiso 1 1 calc R . .
C10 C -0.2395(3) 0.4904(2) 0.52718(15) 0.0495(7) Uani 1 1 d . . .
H10 H -0.3326 0.4465 0.5209 0.064 Uiso 1 1 calc R . .
C11 C -0.0944(3) 0.4344(2) 0.52719(14) 0.0400(6) Uani 1 1 d . . .
H11 H -0.0881 0.3526 0.5206 0.052 Uiso 1 1 calc R . .
C12 C 0.3708(3) 0.3768(2) 0.82013(15) 0.0437(6) Uani 1 1 d . . .
H12A H 0.3231 0.4519 0.8073 0.061 Uiso 1 1 calc R . .
H12B H 0.4828 0.3874 0.8296 0.061 Uiso 1 1 calc R . .
H12C H 0.3215 0.3448 0.8676 0.061 Uiso 1 1 calc R . .
C13 C 0.1692(3) -0.0528(2) 0.69547(17) 0.0514(7) Uani 1 1 d . . .
H13A H 0.2256 -0.0515 0.6452 0.072 Uiso 1 1 calc R . .
H13B H 0.0580 -0.0672 0.6857 0.072 Uiso 1 1 calc R . .
H13C H 0.2115 -0.1146 0.7290 0.072 Uiso 1 1 calc R . .
C14 C -0.0447(3) 0.1653(3) 0.67489(18) 0.0531(7) Uani 1 1 d . . .
H14A H -0.0976 0.1531 0.7255 0.074 Uiso 1 1 calc R . .
H14B H -0.0699 0.1012 0.6390 0.074 Uiso 1 1 calc R . .
H14C H -0.0798 0.2389 0.6517 0.074 Uiso 1 1 calc R . .

loop_
_atom_site_aniso_label
_atom_site_aniso_U_11
_atom_site_aniso_U_22
_atom_site_aniso_U_33
_atom_site_aniso_U_23
_atom_site_aniso_U_13
_atom_site_aniso_U_12
S1 0.0358(4) 0.0329(4) 0.0352(3) 0.0019(3) 0.0034(3) 0.0056(3)
O1 0.0290(9) 0.0329(9) 0.0433(9) 0.0054(8) 0.0044(8) 0.0047(7)
O2 0.0457(10) 0.0319(10) 0.0661(12) 0.0056(9) -0.0073(9) 0.0020(9)
O3 0.0581(11) 0.0359(9) 0.0467(10) -0.0093(8) -0.0027(8) 0.0119(8)
O4 0.0398(10) 0.0564(11) 0.0514(11) 0.0148(10) 0.0106(8) -0.0023(9)
O5 0.0444(12) 0.0508(12) 0.1028(17) 0.0144(11) -0.0212(11) 0.0058(9)
N1 0.0330(11) 0.0285(11) 0.0360(10) 0.0041(9) -0.0006(9) 0.0010(9)
C2A 0.0289(12) 0.0298(14) 0.0392(14) 0.0017(11) -0.0023(11) -0.0012(11)
C1 0.0297(13) 0.0283(11) 0.0366(13) -0.0002(10) 0.0021(10) -0.0019(12)
C2 0.0278(13) 0.0348(14) 0.0387(14) 0.0035(11) 0.0004(11) -0.0013(11)
C3 0.0394(17) 0.0378(16) 0.0467(15) 0.0084(13) -0.0020(12) 0.0023(13)
C4 0.0407(15) 0.0329(14) 0.0418(13) 0.0040(12) 0.0049(11) -0.0047(12)
C5 0.0380(14) 0.0325(13) 0.0354(12) -0.0011(12) 0.0038(11) -0.0050(11)
C6 0.0369(14) 0.0303(15) 0.0301(13) 0.0037(11) 0.0019(12) 0.0036(11)
C7 0.0430(15) 0.0327(15) 0.0453(15) 0.0044(11) 0.0052(13) 0.0023(12)
C8 0.064(2) 0.0344(14) 0.0593(17) 0.0040(14) 0.0085(15) 0.0165(15)
C9 0.0451(17) 0.068(2) 0.0455(16) 0.0108(13) -0.0002(15) 0.0181(16)
C10 0.0404(16) 0.0592(19) 0.0491(16) 0.0032(13) -0.0087(13) 0.0000(14)
C11 0.0394(16) 0.0371(14) 0.0436(15) -0.0013(13) -0.0081(11) 0.0005(13)
C12 0.0436(15) 0.0464(14) 0.0411(15) 0.0024(13) -0.0046(12) -0.0060(13)
C13 0.0553(16) 0.0367(15) 0.0621(17) -0.0013(14) 0.0115(14) -0.0061(14)
C14 0.0436(16) 0.0504(16) 0.0654(18) 0.0000(14) -0.0090(15) -0.0113(13)

loop_
_atom_type_symbol
_atom_type_description
_atom_type_scat_dispersion_real
_atom_type_scat_dispersion_imag
_atom_type_scat_source
C C 0.0033 0.0016 'International Tables Vol C Tables 4.2.6.8 and 6.1.1.4'
H H 0.0000 0.0000 'International Tables Vol C Tables 4.2.6.8 and 6.1.1.4'
N N 0.0061 0.0033 'International Tables Vol C Tables 4.2.6.8 and 6.1.1.4'
O O 0.0106 0.0060 'International Tables Vol C Tables 4.2.6.8 and 6.1.1.4'
S S 0.1246 0.1234 'International Tables Vol C Tables 4.2.6.8 and 6.1.1.4'

loop_
_geom_angle_atom_site_label_1
_geom_angle_atom_site_label_2
_geom_angle_atom_site_label_3
_geom_angle
_geom_angle_site_symmetry_1
_geom_angle_site_symmetry_3
_geom_angle_publ_flag
O3 S1 O4 119.24(11) . . ?
O3 S1 C6 108.45(11) . . ?
O4 S1 C6 109.45(11) . . ?
O3 S1 C1 109.74(10) . . ?
O4 S1 C1 106.09(10) . . ?
C6 S1 C1 102.59(10) . . ?
C1 O1 N1 109.71(15) . . ?
C3 O2 C4 121.8(2) . . ?
O1 N1 C5 108.68(16) . . ?
O1 N1 C2A 102.70(15) . . ?
C5 N1 C2A 113.21(18) . . ?
N1 C2A C3 112.97(19) . . ?
N1 C2A C12 108.37(19) . . ?
C3 C2A C12 110.1(2) . . ?
N1 C2A C2 104.30(18) . . ?
C3 C2A C2 110.2(2) . . ?
C12 C2A C2 110.82(18) . . ?
O1 C1 C2 107.73(16) . . ?
O1 C1 S1 109.67(14) . . ?
C2 C1 S1 113.24(15) . . ?
C1 C2 C2A 100.71(17) . . ?
O5 C3 O2 118.7(2) . . ?
O5 C3 C2A 120.0(2) . . ?
O2 C3 C2A 121.3(2) . . ?
O2 C4 C13 104.9(2) . . ?
O2 C4 C5 111.3(2) . . ?
C13 C4 C5 114.4(2) . . ?
N1 C5 C4 106.04(18) . . ?
N1 C5 C14 109.1(2) . . ?
C4 C5 C14 110.8(2) . . ?
C7 C6 C11 121.1(2) . . ?
C7 C6 S1 119.26(19) . . ?
C11 C6 S1 119.55(17) . . ?
C8 C7 C6 118.8(2) . . ?
C9 C8 C7 120.2(2) . . ?
C8 C9 C10 120.7(3) . . ?
C11 C10 C9 120.0(3) . . ?
C10 C11 C6 119.1(2) . . ?

loop_
_geom_bond_atom_site_label_1
_geom_bond_atom_site_label_2
_geom_bond_distance
_geom_bond_site_symmetry_2
_geom_bond_publ_flag
S1 O3 1.4316(17) . ?
S1 O4 1.4375(18) . ?
S1 C6 1.762(2) . ?
S1 C1 1.805(2) . ?
O1 C1 1.431(3) . ?
O1 N1 1.465(2) . ?
O2 C3 1.322(3) . ?
O2 C4 1.470(3) . ?
O5 C3 1.204(3) . ?
N1 C5 1.478(3) . ?
N1 C2A 1.482(3) . ?
C2A C3 1.508(4) . ?
C2A C12 1.529(4) . ?
C2A C2 1.541(3) . ?
C1 C2 1.514(3) . ?
C4 C13 1.499(4) . ?
C4 C5 1.509(3) . ?
C5 C14 1.512(3) . ?
C6 C7 1.378(3) . ?
C6 C11 1.381(3) . ?
C7 C8 1.378(4) . ?
C8 C9 1.367(4) . ?
C9 C10 1.374(4) . ?
C10 C11 1.371(4) . ?

loop_
_cod_related_entry_id
_cod_related_entry_database
_cod_related_entry_code
1 ChemSpider 21189012
